data_4020925
loop_
_publ_author_name
'J\'ozef Zienkiewicz'
'Piotr Kaszynski'
'Victor G. Young, Jr.'

_publ_section_title
;
 Fused-Ring Thiadiazines: Preparation and Crystallographic
 Characterization of 3-Phenyl Derivative of Benzo-, Pyridio[2,3-e]-,
 Pyrazino[2,3-e]-, and Tetrafluorobenzo-[1,2,4]thiadiazines
;
_journal_name_full 'Journal of Organic Chemistry'
_journal_page_first 2551
_journal_page_last 2561
_journal_paper_doi 10.1021/jo035835h
_journal_volume 69
_journal_year 2004
_chemical_formula_moiety 'C13 H6 F4 N2 S'
_chemical_formula_sum 'C13 H6 F4 N2 S'
_chemical_formula_weight 298.26
_chemical_name_common 03140a
_space_group_IT_number 15
_symmetry_cell_setting monoclinic
_symmetry_space_group_name_Hall '-C 2yc'
_symmetry_space_group_name_H-M 'C 1 2/c 1'
_cell_angle_alpha 90.00
_cell_angle_beta 102.298(6)
_cell_angle_gamma 90.00
_cell_formula_units_Z 8
_cell_length_a 14.189(5)
_cell_length_b 6.783(3)
_cell_length_c 24.549(9)
_cell_measurement_temperature 173(2)
_cell_volume 2308.5(15)
_diffrn_ambient_temperature 173(2)
_exptl_crystal_density_diffrn 1.716
_cod_depositor_comments
;
The following automatic conversions were performed:
'_symmetry_cell_setting' value 'Monoclinic' changed to 'monoclinic'
according to '/home/saulius/struct/CIF-dictionaries/cif_core.dic'
dictionary named 'cif_core.dic' version 2.4.1 from 2010-06-29.

Automatic conversion script
Id: cif_fix_enum 1527 2010-12-29 10:47:43Z saulius 
;
_cod_original_sg_symbol_H-M 'C 2/c'
_cod_database_code 4020925

loop_
_symmetry_equiv_pos_as_xyz
'x, y, z'
'-x, y, -z+1/2'
'x+1/2, y+1/2, z'
'-x+1/2, y+1/2, -z+1/2'
'-x, -y, -z'
'x, -y, z-1/2'
'-x+1/2, -y+1/2, -z'
'x+1/2, -y+1/2, z-1/2'

loop_
_atom_site_label
_atom_site_type_symbol
_atom_site_fract_x
_atom_site_fract_y
_atom_site_fract_z
_atom_site_U_iso_or_equiv
_atom_site_adp_type
_atom_site_occupancy
_atom_site_symmetry_multiplicity
_atom_site_calc_flag
_atom_site_refinement_flags
_atom_site_disorder_assembly
_atom_site_disorder_group
S1 S 0.87725(5) 0.04629(14) 0.69647(3) 0.0388(3) Uani 1 1 d . . .
N2 N 0.87894(17) 0.0683(3) 0.76470(9) 0.0321(6) Uani 1 1 d . . .
C3 C 0.80318(19) 0.0793(4) 0.78537(11) 0.0249(6) Uani 1 1 d . . .
N4 N 0.70956(17) 0.0762(4) 0.75514(9) 0.0343(6) Uani 1 1 d . . .
H26 H 0.6628 0.0665 0.7735 0.041 Uiso 1 1 calc R . .
C5 C 0.6846(2) 0.0874(4) 0.69696(11) 0.0260(7) Uani 1 1 d . . .
C6 C 0.7545(2) 0.0765(4) 0.66454(11) 0.0264(7) Uani 1 1 d . . .
C7 C 0.5903(2) 0.1094(4) 0.66974(11) 0.0279(7) Uani 1 1 d . . .
C8 C 0.5635(2) 0.1222(4) 0.61244(12) 0.0322(7) Uani 1 1 d . . .
C9 C 0.6324(2) 0.1091(4) 0.58103(11) 0.0311(7) Uani 1 1 d . . .
C10 C 0.7269(2) 0.0880(4) 0.60758(11) 0.0279(7) Uani 1 1 d . . .
C11 C 0.81715(19) 0.0923(4) 0.84706(11) 0.0238(6) Uani 1 1 d . . .
C12 C 0.7421(2) 0.0674(4) 0.87507(11) 0.0296(7) Uani 1 1 d . . .
H21 H 0.6783 0.0444 0.8545 0.036 Uiso 1 1 calc R . .
C13 C 0.7599(2) 0.0762(4) 0.93267(11) 0.0330(7) Uani 1 1 d . . .
H25 H 0.7084 0.0589 0.9514 0.040 Uiso 1 1 calc R . .
C14 C 0.8520(2) 0.1097(4) 0.96294(12) 0.0349(8) Uani 1 1 d . . .
H24 H 0.8639 0.1172 1.0025 0.042 Uiso 1 1 calc R . .
C15 C 0.9270(2) 0.1325(4) 0.93574(11) 0.0332(7) Uani 1 1 d . . .
H23 H 0.9905 0.1552 0.9566 0.040 Uiso 1 1 calc R . .
C16 C 0.9101(2) 0.1225(4) 0.87841(11) 0.0294(7) Uani 1 1 d . . .
H22 H 0.9623 0.1363 0.8601 0.035 Uiso 1 1 calc R . .
F17 F 0.52061(11) 0.1178(3) 0.69966(6) 0.0432(5) Uani 1 1 d . . .
F18 F 0.47017(12) 0.1412(3) 0.58773(7) 0.0494(5) Uani 1 1 d . . .
F19 F 0.60726(13) 0.1176(3) 0.52513(6) 0.0429(5) Uani 1 1 d . . .
F20 F 0.79491(12) 0.0784(2) 0.57698(6) 0.0404(5) Uani 1 1 d . . .

loop_
_atom_site_aniso_label
_atom_site_aniso_U_11
_atom_site_aniso_U_22
_atom_site_aniso_U_33
_atom_site_aniso_U_23
_atom_site_aniso_U_13
_atom_site_aniso_U_12
S1 0.0271(4) 0.0699(6) 0.0202(4) 0.0025(4) 0.0070(3) 0.0067(4)
N2 0.0266(13) 0.0473(16) 0.0223(13) 0.0008(11) 0.0052(10) 0.0019(11)
C3 0.0257(15) 0.0277(16) 0.0205(15) 0.0040(12) 0.0031(12) 0.0014(12)
N4 0.0258(13) 0.0627(18) 0.0152(12) 0.0019(12) 0.0061(10) 0.0002(12)
C5 0.0294(16) 0.0304(16) 0.0184(14) -0.0008(12) 0.0054(12) 0.0005(12)
C6 0.0286(15) 0.0292(16) 0.0209(15) -0.0004(12) 0.0041(12) 0.0023(12)
C7 0.0292(16) 0.0337(17) 0.0224(15) -0.0039(12) 0.0092(13) 0.0014(12)
C8 0.0291(16) 0.0395(19) 0.0247(16) -0.0015(13) -0.0017(13) 0.0008(13)
C9 0.0410(18) 0.0362(18) 0.0140(14) -0.0023(12) 0.0012(13) -0.0019(13)
C10 0.0383(17) 0.0267(16) 0.0214(15) 0.0000(12) 0.0125(13) 0.0007(12)
C11 0.0291(15) 0.0215(15) 0.0199(14) 0.0011(11) 0.0033(12) 0.0049(11)
C12 0.0301(16) 0.0359(18) 0.0220(15) 0.0018(13) 0.0038(12) 0.0023(13)
C13 0.0392(18) 0.0392(18) 0.0221(16) 0.0050(13) 0.0095(13) 0.0060(14)
C14 0.0503(19) 0.0366(18) 0.0167(15) 0.0009(13) 0.0050(14) 0.0060(14)
C15 0.0349(17) 0.0375(18) 0.0230(16) -0.0027(13) -0.0035(13) -0.0011(14)
C16 0.0309(16) 0.0336(17) 0.0224(16) -0.0023(13) 0.0026(13) -0.0006(13)
F17 0.0291(10) 0.0762(14) 0.0256(10) -0.0013(8) 0.0089(7) 0.0040(8)
F18 0.0316(10) 0.0828(14) 0.0289(10) 0.0003(9) -0.0043(8) 0.0046(9)
F19 0.0523(12) 0.0586(12) 0.0156(9) -0.0006(8) 0.0022(8) 0.0020(9)
F20 0.0426(10) 0.0602(12) 0.0222(9) 0.0005(8) 0.0156(8) 0.0035(8)

loop_
_geom_bond_atom_site_label_1
_geom_bond_atom_site_label_2
_geom_bond_distance
_geom_bond_site_symmetry_2
_geom_bond_publ_flag
S1 N2 1.677(2) . ?
S1 C6 1.763(3) . ?
N2 C3 1.285(3) . ?
C3 N4 1.377(4) . ?
C3 C11 1.488(4) . ?
N4 C5 1.398(3) . ?
N4 H26 0.8800 . ?
C5 C7 1.370(4) . ?
C5 C6 1.400(4) . ?
C6 C10 1.372(4) . ?
C7 F17 1.353(3) . ?
C7 C8 1.379(4) . ?
C8 F18 1.340(3) . ?
C8 C9 1.371(4) . ?
C9 F19 1.343(3) . ?
C9 C10 1.368(4) . ?
C10 F20 1.345(3) . ?
C11 C16 1.393(4) . ?
C11 C12 1.396(4) . ?
C12 C13 1.384(4) . ?
C12 H21 0.9500 . ?
C13 C14 1.378(4) . ?
C13 H25 0.9500 . ?
C14 C15 1.380(4) . ?
C14 H24 0.9500 . ?
C15 C16 1.378(4) . ?
C15 H23 0.9500 . ?
C16 H22 0.9500 . ?

loop_
_cod_related_entry_id
_cod_related_entry_database
_cod_related_entry_code
1 ChemSpider 21155366
